data_7232381
loop_
_publ_author_name
'Tiihonen, Antti'
'Lahtinen, Manu'

_publ_section_title
;
 In-depth structural analysis of lanthanoid coordination networks based on
 a flexible tripodal zwitterionic isonicotinate ligand
;
_journal_issue 14
_journal_name_full CrystEngComm
_journal_page_first 2286
_journal_paper_doi 10.1039/C8CE01015C
_journal_volume 21
_journal_year 2019
_chemical_formula_moiety 'C30 H31 Eu N3 O8, 1.55(C F3 O3 S), 1.45(Br), 0.45(O)'
_chemical_formula_sum 'C31.55 H43 Br1.45 Eu F4.64 N3 O19.1 S1.55'
_chemical_formula_weight 1175.63
_space_group_crystal_system monoclinic
_space_group_IT_number 14
_space_group_name_Hall '-P 2ybc'
_space_group_name_H-M_alt 'P 1 21/c 1'
_symmetry_space_group_name_Hall '-P 2ybc'
_symmetry_space_group_name_H-M 'P 1 21/c 1'
_atom_sites_solution_hydrogens mixed
_atom_sites_solution_primary iterative
_audit_creation_date 2018-03-28
_audit_creation_method
;
Olex2 1.2
(compiled 2017.08.10 svn.r3458 for OlexSys, GUI svn.r5381)
;
_audit_update_record
;
2018-03-29 deposited with the CCDC.    2019-02-18 downloaded from the CCDC.
;
_cell_angle_alpha 90
_cell_angle_beta 102.421(3)
_cell_angle_gamma 90
_cell_formula_units_Z 4
_cell_length_a 18.6774(6)
_cell_length_b 25.6718(7)
_cell_length_c 9.7560(3)
_cell_measurement_reflns_used 4818
_cell_measurement_temperature 123.00(10)
_cell_measurement_theta_max 76.6530
_cell_measurement_theta_min 4.1870
_cell_volume 4568.3(2)
_computing_cell_refinement 'CrysAlisPro 1.171.38.43 (Rigaku OD, 2015)'
_computing_data_collection 'CrysAlisPro 1.171.38.43 (Rigaku OD, 2015)'
_computing_data_reduction 'CrysAlisPro 1.171.38.43 (Rigaku OD, 2015)'
_computing_molecular_graphics 'Olex2 (Dolomanov et al., 2009)'
_computing_publication_material 'Olex2 (Dolomanov et al., 2009)'
_computing_structure_refinement 'ShelXL (Sheldrick, 2015)'
_computing_structure_solution
;
Superflip (Palatinus & Chapuis, 2007;Palatinus & van der Lee, 2008;
Palatinus et al., 2012)
;
_diffrn_ambient_environment N~2~
_diffrn_ambient_temperature 123.00(10)
_diffrn_detector 'CCD plate'
_diffrn_detector_area_resol_mean 5.1977
_diffrn_detector_type Atlas
_diffrn_measured_fraction_theta_full 0.994
_diffrn_measured_fraction_theta_max 0.994
_diffrn_measurement_details
;
List of Runs (angles in degrees, time in seconds):

  # Type    Start    End  Width  t~exp~   \w     \q     \k     \f   Frames
#--------------------------------------------------------------------------
  1  \w   -117.00 -11.00   1.00   12.50    --  -41.40 -77.00-120.00  106
  2  \w    -32.00  68.00   1.00   12.50    --   41.40 -19.00  60.00  100
  3  \w     44.00  88.00   1.00   70.00    --  112.00 -30.00-150.00   44
  4  \w     50.00  89.00   1.00   70.00    --  112.00 -30.00 -60.00   39
  5  \w    102.00 175.00   1.00   70.00    --  112.00 111.00  30.00   73
  6  \w     98.00 177.00   1.00   70.00    --  112.00  30.00 -30.00   79
  7  \w     38.00 143.00   1.00   70.00    --  112.00 -77.00  30.00  105
  8  \w     45.00  98.00   1.00   70.00    --  112.00 -45.00 -90.00   53
;
_diffrn_measurement_device 'four-circle diffractometer'
_diffrn_measurement_device_type 'SuperNova, Dual, Cu at zero, Atlas'
_diffrn_measurement_method '\w scans'
_diffrn_orient_matrix_type 'CrysAlisPro convention (1999,Acta A55,543-557)'
_diffrn_orient_matrix_UB_11 -0.0830577000
_diffrn_orient_matrix_UB_12 -0.0056889000
_diffrn_orient_matrix_UB_13 -0.0092795000
_diffrn_orient_matrix_UB_21 -0.0154113000
_diffrn_orient_matrix_UB_22 0.0369971000
_diffrn_orient_matrix_UB_23 -0.1272646000
_diffrn_orient_matrix_UB_31 -0.0021569000
_diffrn_orient_matrix_UB_32 -0.0469015000
_diffrn_orient_matrix_UB_33 -0.0992229000
_diffrn_radiation_monochromator mirror
_diffrn_radiation_probe x-ray
_diffrn_radiation_type CuK\a
_diffrn_radiation_wavelength 1.54184
_diffrn_reflns_av_R_equivalents 0.0598
_diffrn_reflns_av_unetI/netI 0.0870
_diffrn_reflns_Laue_measured_fraction_full 0.994
_diffrn_reflns_Laue_measured_fraction_max 0.994
_diffrn_reflns_limit_h_max 22
_diffrn_reflns_limit_h_min -21
_diffrn_reflns_limit_k_max 28
_diffrn_reflns_limit_k_min -30
_diffrn_reflns_limit_l_max 10
_diffrn_reflns_limit_l_min -11
_diffrn_reflns_number 14324
_diffrn_reflns_point_group_measured_fraction_full 0.994
_diffrn_reflns_point_group_measured_fraction_max 0.994
_diffrn_reflns_theta_full 67.684
_diffrn_reflns_theta_max 67.998
_diffrn_reflns_theta_min 2.972
_diffrn_source 'micro-focus sealed X-ray tube'
_diffrn_source_type 'SuperNova (Cu) X-ray Source'
_exptl_absorpt_coefficient_mu 12.813
_exptl_absorpt_correction_T_max 0.866
_exptl_absorpt_correction_T_min 0.325
_exptl_absorpt_correction_type gaussian
_exptl_absorpt_process_details
;
CrysAlisPro 1.171.38.43 (Rigaku Oxford Diffraction, 2015)
Numerical absorption correction based on gaussian integration over
            a multifaceted crystal model
Empirical absorption correction using spherical harmonics,
 implemented in SCALE3 ABSPACK scaling algorithm.
;
_exptl_crystal_colour 'clear colourless'
_exptl_crystal_colour_lustre clear
_exptl_crystal_colour_primary colourless
_exptl_crystal_density_diffrn 1.709
_exptl_crystal_description plate
_exptl_crystal_F_000 2346
_exptl_crystal_size_max 0.168
_exptl_crystal_size_mid 0.161
_exptl_crystal_size_min 0.014
_refine_diff_density_max 1.936
_refine_diff_density_min -1.596
_refine_diff_density_rms 0.188
_refine_ls_extinction_method none
_refine_ls_goodness_of_fit_ref 1.080
_refine_ls_hydrogen_treatment constr
_refine_ls_matrix_type full
_refine_ls_number_parameters 532
_refine_ls_number_reflns 8271
_refine_ls_number_restraints 7
_refine_ls_restrained_S_all 1.081
_refine_ls_R_factor_all 0.0987
_refine_ls_R_factor_gt 0.0835
_refine_ls_shift/su_max 0.001
_refine_ls_shift/su_mean 0.000
_refine_ls_structure_factor_coef Fsqd
_refine_ls_weighting_details 'w=1/[\s^2^(Fo^2^)+(0.1396P)^2^+20.6764P] where P=(Fo^2^+2Fc^2^)/3'
_refine_ls_weighting_scheme calc
_refine_ls_wR_factor_gt 0.2359
_refine_ls_wR_factor_ref 0.2492
_reflns_Friedel_coverage 0.000
_reflns_number_gt 6299
_reflns_number_total 8271
_reflns_threshold_expression 'I > 2\s(I)'
_cod_data_source_file c8ce01015c2.cif
_cod_data_source_block jj003-01-eu-otf-h2o_red4
_cod_depositor_comments 'Adding full bibliography for 7232365--7232385.cif.'
_cod_original_formula_sum 'C31.55 H43 Br1.45 Eu F4.64 N3 O19.10 S1.55'
_cod_database_code 7232381
_shelx_shelxl_version_number 2017/1
_chemical_oxdiff_formula 'C21 H20 O6 N3 F6 Eu'
_shelx_space_group_comment
;
The symmetry employed for this shelxl refinement is uniquely defined
by the following loop, which should always be used as a source of
symmetry information in preference to the above space-group names.
They are only intended as comments.
;
_reflns_odcompleteness_completeness 99.32
_reflns_odcompleteness_iscentric 1
_reflns_odcompleteness_theta 66.97
_olex2_refinement_description
;
1. Fixed Uiso
 At 1.2 times of:
  All C(H) groups, All C(H,H) groups
 At 1.5 times of:
  All C(H,H,H) groups, All O(H,H) groups
2. Restrained distances
 H1WA-Br1
 2.4 with sigma of 0.02
3. Uiso/Uaniso restraints and constraints
Uanis(C30) \\sim Ueq: with sigma of 0.005 and sigma for terminal atoms of 0.01
Uanis(O39) = Uanis(O38) = Uanis(C37)
Uanis(O18) = Uanis(C17) = Uanis(O19)
4. Others
 Sof(Br2B)=Sof(O3B)=1-FVAR(1)
 Sof(O51A)=Sof(F53A)=Sof(O50A)=Sof(F54A)=Sof(F55A)=Sof(O49A)=Sof(C52A)=
 Sof(S48A)=FVAR(1)
5.a Rotating group:
 O2W(H2WA,H2WB), O1W(H1WA,H1WB)
5.b Secondary CH2 refined with riding coordinates:
 C30(H30A,H30B), C10(H10A,H10B), C20(H20A,H20B)
5.c Aromatic/amide H refined with riding coordinates:
 C12(H12), C16(H16), C13(H13), C15(H15), C32(H32), C23(H23), C35(H35),
 C33(H33), C26(H26), C22(H22), C36(H36), C25(H25)
5.d Idealised Me refined as rotating group:
 C8(H8A,H8B,H8C), C9(H9A,H9B,H9C), C7(H7A,H7B,H7C)
;
_olex2_submission_special_instructions 'No special instructions were received'
_oxdiff_exptl_absorpt_empirical_details
;
Empirical correction (ABSPACK) includes:
- Absorption correction using spherical harmonics
- Frame scaling
- Detector area scaling
;
_oxdiff_exptl_absorpt_empirical_full_max 1.529
_oxdiff_exptl_absorpt_empirical_full_min 0.657

loop_
_space_group_symop_operation_xyz
'x, y, z'
'-x, y+1/2, -z+1/2'
'-x, -y, -z'
'x, -y-1/2, z-1/2'

loop_
_atom_site_label
_atom_site_type_symbol
_atom_site_fract_x
_atom_site_fract_y
_atom_site_fract_z
_atom_site_U_iso_or_equiv
_atom_site_adp_type
_atom_site_occupancy
_atom_site_site_symmetry_order
_atom_site_calc_flag
_atom_site_refinement_flags_posn
_atom_site_refinement_flags_adp
_atom_site_refinement_flags_occupancy
_atom_site_disorder_assembly
_atom_site_disorder_group
Eu1 Eu 0.38254(2) 0.25086(2) 0.73096(5) 0.01720(19) Uani 1 1 d . . . . .
S40 S 0.99718(16) 0.35179(10) 0.8632(3) 0.0397(6) Uani 1 1 d . . . . .
O18 O 0.4665(3) 0.2660(3) 0.9404(6) 0.0244(8) Uani 1 1 d . . . . .
O42 O 0.9974(5) 0.3762(4) 0.7338(9) 0.053(2) Uani 1 1 d . . . . .
F45 F 1.0399(4) 0.2676(3) 0.7551(8) 0.0568(18) Uani 1 1 d . . . . .
F47 F 1.1270(4) 0.3130(4) 0.8679(11) 0.076(3) Uani 1 1 d . . . . .
N11 N 0.7300(4) 0.3128(3) 1.0351(8) 0.0264(16) Uani 1 1 d . . . . .
C12 C 0.7052(5) 0.3253(3) 1.1496(10) 0.0276(19) Uani 1 1 d . . . . .
H12 H 0.737592 0.340796 1.227329 0.033 Uiso 1 1 calc R . . . .
C17 C 0.5103(4) 0.2768(4) 1.0520(9) 0.0244(8) Uani 1 1 d . . . . .
N31 N 1.0609(4) 0.3715(3) 1.4162(8) 0.0271(16) Uani 1 1 d . . . . .
F46 F 1.0620(7) 0.2671(3) 0.9767(10) 0.086(3) Uani 1 1 d . . . . .
C16 C 0.6826(6) 0.2926(4) 0.9198(11) 0.036(2) Uani 1 1 d . . . . .
H16 H 0.699801 0.285078 0.837141 0.043 Uiso 1 1 calc R . . . .
C30 C 0.9917(6) 0.4020(4) 1.4198(11) 0.038(2) Uani 1 1 d . U . . .
H30A H 0.966794 0.385547 1.488699 0.046 Uiso 1 1 calc R . . . .
H30B H 1.005431 0.437836 1.452572 0.046 Uiso 1 1 calc R . . . .
C8 C 0.9848(7) 0.4958(5) 1.2608(16) 0.068(4) Uani 1 1 d . . . . .
H8A H 0.974511 0.507363 1.350348 0.102 Uiso 1 1 calc GR . . . .
H8B H 0.975976 0.524540 1.193288 0.102 Uiso 1 1 calc GR . . . .
H8C H 1.036054 0.484646 1.275217 0.102 Uiso 1 1 calc GR . . . .
O43 O 1.0276(8) 0.3814(3) 0.9819(10) 0.075(3) Uani 1 1 d . . . . .
C13 C 0.6331(5) 0.3159(4) 1.1565(11) 0.0295(19) Uani 1 1 d . . . . .
H13 H 0.616315 0.324875 1.238606 0.035 Uiso 1 1 calc R . . . .
C5 C 0.9390(5) 0.4047(4) 1.2807(11) 0.036(2) Uani 1 1 d . . . . .
C2 C 0.8394(5) 0.4112(3) 1.0231(11) 0.0265(19) Uani 1 1 d . . . . .
C6 C 0.8937(5) 0.3619(4) 1.2330(11) 0.030(2) Uani 1 1 d . . . . .
C15 C 0.6113(6) 0.2834(4) 0.9233(10) 0.033(2) Uani 1 1 d . . . . .
H15 H 0.578793 0.270042 0.842404 0.040 Uiso 1 1 calc R . . . .
C32 C 1.0776(5) 0.3579(4) 1.2935(10) 0.0294(19) Uani 1 1 d . . . . .
H32 H 1.044686 0.366224 1.207699 0.035 Uiso 1 1 calc R . . . .
C1 C 0.8459(4) 0.3650(3) 1.0982(11) 0.0277(19) Uani 1 1 d . . . . .
C23 C 0.7441(6) 0.6079(4) 0.9054(13) 0.042(3) Uani 1 1 d . . . . .
H23 H 0.721613 0.628132 0.826376 0.051 Uiso 1 1 calc R . . . .
C35 C 1.1712(4) 0.3351(4) 1.5410(9) 0.0242(17) Uani 1 1 d . . . . .
H35 H 1.203263 0.327103 1.627988 0.029 Uiso 1 1 calc R . . . .
C14 C 0.5856(5) 0.2933(3) 1.0439(8) 0.0225(17) Uani 1 1 d . . . . .
C9 C 0.8971(6) 0.3122(5) 1.3191(13) 0.046(3) Uani 1 1 d . . . . .
H9A H 0.948285 0.301334 1.350383 0.068 Uiso 1 1 calc GR . . . .
H9B H 0.869323 0.284684 1.261361 0.068 Uiso 1 1 calc GR . . . .
H9C H 0.875830 0.318648 1.401052 0.068 Uiso 1 1 calc GR . . . .
O41 O 0.9294(8) 0.3268(5) 0.8664(18) 0.106(6) Uani 1 1 d . . . . .
C33 C 1.1414(5) 0.3324(4) 1.2910(9) 0.0263(18) Uani 1 1 d . . . . .
H33 H 1.152280 0.321946 1.204311 0.032 Uiso 1 1 calc R . . . .
C7 C 0.7880(6) 0.4152(4) 0.8840(12) 0.038(2) Uani 1 1 d . . . . .
H7A H 0.814611 0.408440 0.809538 0.057 Uiso 1 1 calc GR . . . .
H7B H 0.766912 0.450319 0.872423 0.057 Uiso 1 1 calc GR . . . .
H7C H 0.748618 0.389567 0.878373 0.057 Uiso 1 1 calc GR . . . .
C10 C 0.8085(5) 0.3175(4) 1.0315(11) 0.032(2) Uani 1 1 d . . . . .
H10A H 0.813018 0.316618 0.932261 0.039 Uiso 1 1 calc R . . . .
H10B H 0.834581 0.286625 1.078669 0.039 Uiso 1 1 calc R . . . .
C44 C 1.0604(7) 0.2971(5) 0.8681(13) 0.047(3) Uani 1 1 d . . . . .
C26 C 0.8072(6) 0.5478(4) 1.1307(13) 0.040(3) Uani 1 1 d . . . . .
H26 H 0.828565 0.526077 1.207419 0.048 Uiso 1 1 calc R . . . .
C22 C 0.7925(6) 0.5682(4) 0.8911(13) 0.042(2) Uani 1 1 d . . . . .
H22 H 0.803803 0.561314 0.802497 0.051 Uiso 1 1 calc R . . . .
C34 C 1.1899(4) 0.3218(4) 1.4160(9) 0.0220(17) Uani 1 1 d . . . . .
C20 C 0.8807(5) 0.5014(4) 0.9838(13) 0.040(3) Uani 1 1 d . . . . .
H20A H 0.928996 0.518966 1.003994 0.048 Uiso 1 1 calc R . . . .
H20B H 0.870412 0.490150 0.884461 0.048 Uiso 1 1 calc R . . . .
C36 C 1.1060(5) 0.3601(4) 1.5386(9) 0.0294(19) Uani 1 1 d . . . . .
H36 H 1.092752 0.369188 1.624234 0.035 Uiso 1 1 calc R . . . .
C25 C 0.7601(6) 0.5872(4) 1.1497(12) 0.038(2) Uani 1 1 d . . . . .
H25 H 0.749494 0.593178 1.239337 0.046 Uiso 1 1 calc R . . . .
C3 C 0.8848(5) 0.4538(4) 1.0762(13) 0.039(2) Uani 1 1 d . . . . .
C4 C 0.9351(5) 0.4506(4) 1.2047(13) 0.038(2) Uani 1 1 d . . . . .
O38 O 1.2780(4) 0.2854(3) 1.3023(7) 0.0366(11) Uani 1 1 d . . . . .
O19 O 0.4954(3) 0.2745(3) 1.1699(6) 0.0244(8) Uani 1 1 d . . . . .
C37 C 1.2641(5) 0.2958(5) 1.4190(10) 0.0366(11) Uani 1 1 d . . . . .
C27 C 0.6791(5) 0.6641(4) 1.0494(10) 0.0277(19) Uani 1 1 d . . . . .
C24 C 0.7287(5) 0.6177(4) 1.0366(10) 0.0285(19) Uani 1 1 d . . . . .
O39 O 1.3043(4) 0.2878(3) 1.5353(7) 0.0366(11) Uani 1 1 d . . . . .
N21 N 0.8230(5) 0.5399(3) 1.0033(10) 0.036(2) Uani 1 1 d . . . . .
O29 O 0.6748(4) 0.6767(3) 1.1723(7) 0.0327(15) Uani 1 1 d . . . . .
O28 O 0.6507(4) 0.6856(3) 0.9395(7) 0.0405(18) Uani 1 1 d . . . . .
Br1 Br 0.59880(11) 0.34576(7) 0.5607(2) 0.0797(6) Uani 1 1 d D . . A 1
O2W O 0.4218(5) 0.1653(3) 0.8431(8) 0.0464(19) Uani 1 1 d . . . . .
H2WA H 0.418402 0.141425 0.778609 0.070 Uiso 1 1 d GR . . . .
H2WB H 0.390839 0.155503 0.893426 0.070 Uiso 1 1 d GR . . . .
O1W O 0.4437(5) 0.3314(3) 0.6807(9) 0.050(2) Uani 1 1 d . . . . .
H1WA H 0.500000 0.337226 0.681590 0.075 Uiso 1 1 d DGR . . . .
H1WB H 0.419809 0.368555 0.652902 0.075 Uiso 1 1 d GR . . . .
Br2B Br 0.8182(3) 0.5158(4) 0.5148(9) 0.047(2) Uani 0.452(8) 1 d . . P B 2
O51A O 0.8309(9) 0.5181(8) 0.6484(16) 0.057(4) Uani 0.548(8) 1 d . . P B 1
F53A F 0.8385(10) 0.4128(7) 0.541(2) 0.078(5) Uani 0.548(8) 1 d . . P B 1
O50A O 0.8712(9) 0.5153(7) 0.4320(16) 0.049(4) Uani 0.548(8) 1 d . . P B 1
F54A F 0.7637(10) 0.4316(7) 0.346(2) 0.084(6) Uani 0.548(8) 1 d . . P B 1
F55A F 0.7266(10) 0.4357(7) 0.532(3) 0.093(7) Uani 0.548(8) 1 d . . P B 1
O49A O 0.7481(8) 0.5407(6) 0.4294(16) 0.048(4) Uani 0.548(8) 1 d . . P B 1
C52A C 0.7834(15) 0.4450(10) 0.475(3) 0.063(7) Uani 0.548(8) 1 d . . P B 1
S48A S 0.8190(9) 0.5080(7) 0.5181(15) 0.049(4) Uani 0.548(8) 1 d . . P B 1
O3B O 0.7571(15) 0.3798(13) 0.466(3) 0.082(8) Uani 0.452(8) 1 d . . P B 2

loop_
_atom_site_aniso_label
_atom_site_aniso_U_11
_atom_site_aniso_U_22
_atom_site_aniso_U_33
_atom_site_aniso_U_23
_atom_site_aniso_U_13
_atom_site_aniso_U_12
Eu1 0.0086(3) 0.0308(3) 0.0117(3) 0.00271(18) 0.00113(18) -0.00134(17)
S40 0.0504(15) 0.0394(12) 0.0373(13) -0.0063(10) 0.0273(12) -0.0097(11)
O18 0.0127(17) 0.044(2) 0.0146(16) -0.0012(15) -0.0017(13) -0.0008(15)
O42 0.052(5) 0.071(6) 0.039(4) 0.005(4) 0.017(4) 0.027(4)
F45 0.057(5) 0.058(4) 0.057(5) -0.015(4) 0.016(4) 0.007(4)
F47 0.036(4) 0.068(5) 0.110(7) 0.019(5) -0.017(4) -0.003(4)
N11 0.017(3) 0.025(3) 0.037(4) -0.010(3) 0.006(3) -0.009(3)
C12 0.018(4) 0.031(4) 0.035(5) -0.018(4) 0.008(4) -0.002(3)
C17 0.0127(17) 0.044(2) 0.0146(16) -0.0012(15) -0.0017(13) -0.0008(15)
N31 0.018(3) 0.028(4) 0.031(4) -0.009(3) -0.004(3) 0.004(3)
F46 0.160(11) 0.044(4) 0.059(5) 0.025(4) 0.036(6) 0.014(5)
C16 0.027(5) 0.052(6) 0.034(5) -0.016(5) 0.016(4) -0.014(4)
C30 0.029(4) 0.043(4) 0.040(4) -0.014(3) 0.003(3) 0.015(3)
C8 0.040(6) 0.043(6) 0.096(11) -0.012(7) -0.039(7) -0.008(5)
O43 0.137(11) 0.036(4) 0.043(5) 0.003(4) -0.002(6) -0.002(5)
C13 0.023(4) 0.030(4) 0.036(5) -0.013(4) 0.006(4) -0.003(4)
C5 0.013(4) 0.044(5) 0.046(6) -0.019(5) -0.003(4) 0.013(4)
C2 0.013(4) 0.025(4) 0.041(5) -0.015(4) 0.002(4) -0.003(3)
C6 0.013(4) 0.033(5) 0.045(6) -0.007(4) 0.007(4) 0.011(3)
C15 0.029(5) 0.051(6) 0.021(4) -0.008(4) 0.007(4) -0.019(4)
C32 0.017(4) 0.040(5) 0.029(5) -0.007(4) -0.001(3) 0.008(4)
C1 0.008(3) 0.025(4) 0.052(6) -0.011(4) 0.009(4) 0.002(3)
C23 0.037(6) 0.042(6) 0.053(7) 0.014(5) 0.021(5) 0.016(5)
C35 0.012(4) 0.043(5) 0.016(4) 0.001(3) 0.001(3) 0.006(3)
C14 0.024(4) 0.030(4) 0.012(4) -0.002(3) 0.001(3) -0.003(3)
C9 0.039(6) 0.044(6) 0.047(6) 0.001(5) -0.006(5) 0.014(5)
O41 0.094(9) 0.068(7) 0.188(15) -0.041(8) 0.104(11) -0.016(7)
C33 0.019(4) 0.045(5) 0.016(4) 0.003(4) 0.007(3) 0.008(4)
C7 0.025(5) 0.038(5) 0.048(6) -0.011(5) 0.000(4) 0.004(4)
C10 0.023(5) 0.026(4) 0.052(6) -0.012(4) 0.018(4) -0.005(4)
C44 0.058(8) 0.047(6) 0.041(6) 0.002(5) 0.019(6) -0.002(5)
C26 0.032(5) 0.026(5) 0.055(7) -0.008(4) -0.010(5) 0.010(4)
C22 0.044(6) 0.035(5) 0.052(7) 0.009(5) 0.020(5) 0.006(5)
C34 0.010(3) 0.037(5) 0.019(4) 0.004(3) 0.002(3) 0.002(3)
C20 0.021(5) 0.024(5) 0.077(8) -0.006(5) 0.012(5) 0.005(4)
C36 0.027(5) 0.043(5) 0.019(4) -0.006(4) 0.006(4) 0.004(4)
C25 0.042(6) 0.025(5) 0.041(6) -0.007(4) -0.003(5) 0.007(4)
C3 0.018(4) 0.024(4) 0.073(8) -0.013(5) 0.004(4) 0.004(4)
C4 0.019(4) 0.024(4) 0.064(7) -0.018(5) -0.006(4) 0.009(4)
O38 0.021(2) 0.069(3) 0.0201(18) 0.0099(19) 0.0058(15) 0.022(2)
O19 0.0127(17) 0.044(2) 0.0146(16) -0.0012(15) -0.0017(13) -0.0008(15)
C37 0.021(2) 0.069(3) 0.0201(18) 0.0099(19) 0.0058(15) 0.022(2)
C27 0.014(4) 0.035(5) 0.035(5) 0.004(4) 0.007(4) 0.008(3)
C24 0.022(4) 0.028(4) 0.033(5) 0.003(4) 0.001(4) 0.005(3)
O39 0.021(2) 0.069(3) 0.0201(18) 0.0099(19) 0.0058(15) 0.022(2)
N21 0.026(4) 0.019(4) 0.062(6) -0.009(4) 0.005(4) 0.002(3)
O29 0.030(3) 0.042(4) 0.022(3) 0.005(3) -0.002(3) 0.011(3)
O28 0.039(4) 0.062(5) 0.022(3) 0.017(3) 0.010(3) 0.029(4)
Br1 0.0841(12) 0.0792(11) 0.0815(11) -0.0086(9) 0.0308(10) -0.0369(9)
O2W 0.062(5) 0.034(4) 0.038(4) 0.008(3) -0.001(4) -0.006(3)
O1W 0.049(5) 0.040(4) 0.066(5) 0.025(4) 0.021(4) -0.005(3)
Br2B 0.027(2) 0.064(4) 0.053(4) 0.024(2) 0.0115(18) 0.0012(18)
O51A 0.042(8) 0.096(13) 0.034(9) -0.014(8) 0.010(7) 0.002(8)
F53A 0.059(10) 0.064(9) 0.112(14) 0.012(9) 0.019(10) 0.011(8)
O50A 0.043(8) 0.064(10) 0.040(8) -0.003(7) 0.006(6) -0.009(7)
F54A 0.075(11) 0.080(11) 0.095(13) -0.052(10) 0.014(10) -0.015(9)
F55A 0.059(10) 0.073(10) 0.162(19) 0.015(11) 0.058(12) -0.009(8)
O49A 0.038(8) 0.059(9) 0.048(8) 0.020(7) 0.010(7) 0.018(7)
C52A 0.059(15) 0.055(14) 0.079(18) -0.022(13) 0.025(14) -0.024(12)
S48A 0.093(10) 0.033(4) 0.027(5) -0.010(4) 0.025(5) -0.008(4)
O3B 0.065(15) 0.11(2) 0.070(15) -0.004(15) 0.019(13) 0.004(15)

loop_
_atom_type_symbol
_atom_type_description
_atom_type_scat_dispersion_real
_atom_type_scat_dispersion_imag
_atom_type_scat_source
C C 0.0181 0.0091 'International Tables Vol C Tables 4.2.6.8 and 6.1.1.4'
H H 0.0000 0.0000 'International Tables Vol C Tables 4.2.6.8 and 6.1.1.4'
Br Br -0.6763 1.2805 'International Tables Vol C Tables 4.2.6.8 and 6.1.1.4'
Eu Eu -8.9294 11.1857 'International Tables Vol C Tables 4.2.6.8 and 6.1.1.4'
F F 0.0727 0.0534 'International Tables Vol C Tables 4.2.6.8 and 6.1.1.4'
N N 0.0311 0.0180 'International Tables Vol C Tables 4.2.6.8 and 6.1.1.4'
O O 0.0492 0.0322 'International Tables Vol C Tables 4.2.6.8 and 6.1.1.4'
S S 0.3331 0.5567 'International Tables Vol C Tables 4.2.6.8 and 6.1.1.4'

loop_
_exptl_crystal_face_index_h
_exptl_crystal_face_index_k
_exptl_crystal_face_index_l
_exptl_crystal_face_perp_dist
1 17 0 0.0720
12 -2 0 0.0098
-12 2 0 0.0041
-1 -17 -1 0.0932
2 -10 -5 0.0759
-3 6 6 0.0925
-3 -7 6 0.0811
-2 -16 1 0.0850
3 -2 -6 0.0661

loop_
_geom_angle_atom_site_label_1
_geom_angle_atom_site_label_2
_geom_angle_atom_site_label_3
_geom_angle
_geom_angle_site_symmetry_1
_geom_angle_site_symmetry_3
O18 Eu1 O38 104.3(2) . 4_465
O18 Eu1 O19 78.6(2) . 4_565
O18 Eu1 O39 146.5(3) . 1_454
O18 Eu1 O29 78.5(2) . 3_667
O18 Eu1 O28 140.1(3) . 2_646
O18 Eu1 O2W 71.5(3) . .
O18 Eu1 O1W 77.3(3) . .
O38 Eu1 O19 141.3(3) 4_465 4_565
O38 Eu1 O29 74.3(3) 4_465 3_667
O38 Eu1 O2W 73.2(3) 4_465 .
O38 Eu1 O1W 145.6(3) 4_465 .
O19 Eu1 O29 141.8(2) 4_565 3_667
O19 Eu1 O2W 71.3(3) 4_565 .
O19 Eu1 O1W 73.1(3) 4_565 .
O39 Eu1 O38 89.4(2) 1_454 4_465
O39 Eu1 O19 109.6(2) 1_454 4_565
O39 Eu1 O29 75.9(2) 1_454 3_667
O39 Eu1 O28 71.8(3) 1_454 2_646
O39 Eu1 O2W 142.0(3) 1_454 .
O39 Eu1 O1W 74.5(3) 1_454 .
O29 Eu1 O2W 127.9(3) 3_667 .
O29 Eu1 O1W 72.4(3) 3_667 .
O28 Eu1 O38 79.7(2) 2_646 4_465
O28 Eu1 O19 75.1(2) 2_646 4_565
O28 Eu1 O29 138.4(3) 2_646 3_667
O28 Eu1 O2W 72.0(3) 2_646 .
O28 Eu1 O1W 121.4(3) 2_646 .
O1W Eu1 O2W 136.2(3) . .
O42 S40 O41 113.2(9) . .
O42 S40 C44 103.9(5) . .
O43 S40 O42 114.8(6) . .
O43 S40 O41 115.5(8) . .
O43 S40 C44 104.5(7) . .
O41 S40 C44 103.0(7) . .
C17 O18 Eu1 176.7(7) . .
C12 N11 C16 119.8(7) . .
C12 N11 C10 121.5(8) . .
C16 N11 C10 118.5(8) . .
N11 C12 H12 119.5 . .
N11 C12 C13 120.9(8) . .
C13 C12 H12 119.5 . .
O18 C17 C14 117.9(7) . .
O19 C17 O18 124.2(8) . .
O19 C17 C14 117.8(7) . .
C32 N31 C30 121.1(8) . .
C36 N31 C30 117.9(8) . .
C36 N31 C32 121.0(8) . .
N11 C16 H16 119.8 . .
C15 C16 N11 120.4(8) . .
C15 C16 H16 119.8 . .
N31 C30 H30A 108.9 . .
N31 C30 H30B 108.9 . .
H30A C30 H30B 107.7 . .
C5 C30 N31 113.6(8) . .
C5 C30 H30A 108.9 . .
C5 C30 H30B 108.9 . .
H8A C8 H8B 109.5 . .
H8A C8 H8C 109.5 . .
H8B C8 H8C 109.5 . .
C4 C8 H8A 109.5 . .
C4 C8 H8B 109.5 . .
C4 C8 H8C 109.5 . .
C12 C13 H13 120.0 . .
C14 C13 C12 120.0(8) . .
C14 C13 H13 120.0 . .
C6 C5 C30 119.7(10) . .
C4 C5 C30 118.3(9) . .
C4 C5 C6 122.0(9) . .
C1 C2 C7 120.5(8) . .
C1 C2 C3 119.4(9) . .
C3 C2 C7 120.0(10) . .
C5 C6 C1 118.3(9) . .
C5 C6 C9 121.5(10) . .
C1 C6 C9 120.1(9) . .
C16 C15 H15 119.7 . .
C16 C15 C14 120.5(9) . .
C14 C15 H15 119.7 . .
N31 C32 H32 119.6 . .
N31 C32 C33 120.7(9) . .
C33 C32 H32 119.7 . .
C2 C1 C6 120.2(8) . .
C2 C1 C10 119.5(9) . .
C6 C1 C10 120.0(9) . .
C22 C23 H23 120.2 . .
C22 C23 C24 119.5(10) . .
C24 C23 H23 120.2 . .
C34 C35 H35 120.2 . .
C36 C35 H35 120.2 . .
C36 C35 C34 119.5(8) . .
C13 C14 C17 122.0(8) . .
C13 C14 C15 118.1(8) . .
C15 C14 C17 119.8(8) . .
C6 C9 H9A 109.5 . .
C6 C9 H9B 109.5 . .
C6 C9 H9C 109.5 . .
H9A C9 H9B 109.5 . .
H9A C9 H9C 109.5 . .
H9B C9 H9C 109.5 . .
C32 C33 H33 120.4 . .
C32 C33 C34 119.3(8) . .
C34 C33 H33 120.4 . .
C2 C7 H7A 109.5 . .
C2 C7 H7B 109.5 . .
C2 C7 H7C 109.5 . .
H7A C7 H7B 109.5 . .
H7A C7 H7C 109.5 . .
H7B C7 H7C 109.5 . .
N11 C10 C1 115.6(7) . .
N11 C10 H10A 108.4 . .
N11 C10 H10B 108.4 . .
C1 C10 H10A 108.4 . .
C1 C10 H10B 108.4 . .
H10A C10 H10B 107.4 . .
F45 C44 S40 110.3(9) . .
F47 C44 S40 111.6(9) . .
F47 C44 F45 106.4(10) . .
F46 C44 S40 112.1(9) . .
F46 C44 F45 106.9(10) . .
F46 C44 F47 109.3(13) . .
C25 C26 H26 119.8 . .
N21 C26 H26 119.8 . .
N21 C26 C25 120.4(10) . .
C23 C22 H22 120.3 . .
N21 C22 C23 119.3(11) . .
N21 C22 H22 120.3 . .
C35 C34 C37 119.4(7) . .
C33 C34 C35 119.2(7) . .
C33 C34 C37 121.4(8) . .
H20A C20 H20B 107.7 . .
C3 C20 H20A 108.8 . .
C3 C20 H20B 108.8 . .
N21 C20 H20A 108.8 . .
N21 C20 H20B 108.8 . .
N21 C20 C3 113.7(9) . .
N31 C36 C35 120.3(8) . .
N31 C36 H36 119.9 . .
C35 C36 H36 119.9 . .
C26 C25 H25 120.5 . .
C24 C25 C26 118.9(11) . .
C24 C25 H25 120.5 . .
C2 C3 C20 117.3(10) . .
C4 C3 C2 121.3(10) . .
C4 C3 C20 121.3(9) . .
C5 C4 C8 120.1(10) . .
C5 C4 C3 118.4(9) . .
C3 C4 C8 121.5(10) . .
C37 O38 Eu1 133.6(6) . 4_666
C17 O19 Eu1 128.9(5) . 4_566
O38 C37 C34 116.1(8) . .
O39 C37 C34 117.2(8) . .
O39 C37 O38 126.7(8) . .
O29 C27 C24 116.1(8) . .
O28 C27 C24 115.8(8) . .
O28 C27 O29 128.0(8) . .
C23 C24 C27 117.6(8) . .
C25 C24 C23 119.7(9) . .
C25 C24 C27 122.6(9) . .
C37 O39 Eu1 164.9(8) . 1_656
C26 N21 C20 121.3(9) . .
C22 N21 C26 122.1(9) . .
C22 N21 C20 116.5(10) . .
C27 O29 Eu1 133.4(6) . 3_667
C27 O28 Eu1 160.5(8) . 2_656
Eu1 O2W H2WA 109.5 . .
Eu1 O2W H2WB 109.5 . .
H2WA O2W H2WB 104.4 . .
Eu1 O1W H1WA 128.1 . .
Eu1 O1W H1WB 128.1 . .
H1WA O1W H1WB 103.8 . .
F53A C52A S48A 103.7(18) . .
F54A C52A F53A 109(2) . .
F54A C52A F55A 106(2) . .
F54A C52A S48A 120(2) . .
F55A C52A F53A 107(2) . .
F55A C52A S48A 111.1(19) . .
O51A S48A O50A 124.6(15) . .
O51A S48A O49A 111.7(14) . .
O51A S48A C52A 113.6(18) . .
O50A S48A O49A 101.4(13) . .
O50A S48A C52A 104.5(13) . .
O49A S48A C52A 97.0(14) . .

loop_
_geom_bond_atom_site_label_1
_geom_bond_atom_site_label_2
_geom_bond_distance
_geom_bond_site_symmetry_2
Eu1 O18 2.325(6) .
Eu1 O38 2.397(6) 4_465
Eu1 O19 2.400(6) 4_565
Eu1 O39 2.341(6) 1_454
Eu1 O29 2.435(7) 3_667
Eu1 O28 2.348(7) 2_646
Eu1 O2W 2.492(7) .
Eu1 O1W 2.463(7) .
S40 O42 1.410(9) .
S40 O43 1.399(10) .
S40 O41 1.426(12) .
S40 C44 1.829(13) .
O18 C17 1.245(11) .
F45 C44 1.324(15) .
F47 C44 1.311(15) .
N11 C12 1.336(12) .
N11 C16 1.373(13) .
N11 C10 1.480(11) .
C12 H12 0.9500 .
C12 C13 1.384(13) .
C17 C14 1.487(12) .
C17 O19 1.241(11) .
N31 C30 1.518(11) .
N31 C32 1.347(12) .
N31 C36 1.338(12) .
F46 C44 1.304(14) .
C16 H16 0.9500 .
C16 C15 1.361(14) .
C30 H30A 0.9900 .
C30 H30B 0.9900 .
C30 C5 1.497(14) .
C8 H8A 0.9800 .
C8 H8B 0.9800 .
C8 H8C 0.9800 .
C8 C4 1.510(14) .
C13 H13 0.9500 .
C13 C14 1.382(12) .
C5 C6 1.405(14) .
C5 C4 1.386(16) .
C2 C1 1.385(14) .
C2 C7 1.488(14) .
C2 C3 1.413(13) .
C6 C1 1.424(14) .
C6 C9 1.520(16) .
C15 H15 0.9500 .
C15 C14 1.386(12) .
C32 H32 0.9500 .
C32 C33 1.365(12) .
C1 C10 1.485(12) .
C23 H23 0.9500 .
C23 C22 1.388(15) .
C23 C24 1.394(15) .
C35 H35 0.9500 .
C35 C34 1.383(12) .
C35 C36 1.372(13) .
C9 H9A 0.9800 .
C9 H9B 0.9800 .
C9 H9C 0.9800 .
C33 H33 0.9500 .
C33 C34 1.380(12) .
C7 H7A 0.9800 .
C7 H7B 0.9800 .
C7 H7C 0.9800 .
C10 H10A 0.9900 .
C10 H10B 0.9900 .
C26 H26 0.9500 .
C26 C25 1.378(14) .
C26 N21 1.353(15) .
C22 H22 0.9500 .
C22 N21 1.335(15) .
C34 C37 1.533(11) .
C20 H20A 0.9900 .
C20 H20B 0.9900 .
C20 C3 1.510(16) .
C20 N21 1.503(12) .
C36 H36 0.9500 .
C25 H25 0.9500 .
C25 C24 1.377(14) .
C3 C4 1.399(16) .
O38 C37 1.249(11) .
C37 O39 1.236(12) .
C27 C24 1.531(12) .
C27 O29 1.261(12) .
C27 O28 1.220(12) .
O2W H2WA 0.8718 .
O2W H2WB 0.8720 .
O1W H1WA 1.0601 .
O1W H1WB 1.0621 .
O51A S48A 1.27(2) .
F53A C52A 1.37(4) .
O50A S48A 1.43(2) .
F54A C52A 1.28(3) .
F55A C52A 1.32(3) .
O49A S48A 1.65(2) .
C52A S48A 1.77(3) .

loop_
_geom_hbond_atom_site_label_D
_geom_hbond_atom_site_label_H
_geom_hbond_atom_site_label_A
_geom_hbond_distance_DH
_geom_hbond_distance_HA
_geom_hbond_distance_DA
_geom_hbond_angle_DHA
_geom_hbond_publ_flag
C22 H22 O51A 0.95 2.02 2.917(19) 157.1 yes

loop_
_geom_torsion_atom_site_label_1
_geom_torsion_atom_site_label_2
_geom_torsion_atom_site_label_3
_geom_torsion_atom_site_label_4
_geom_torsion
_geom_torsion_site_symmetry_1
_geom_torsion_site_symmetry_4
Eu1 O38 C37 C34 177.0(6) 4_666 .
Eu1 O38 C37 O39 -2(2) 4_666 .
O18 C17 C14 C13 166.9(9) . .
O18 C17 C14 C15 -16.9(14) . .
O18 C17 O19 Eu1 0.4(14) . 4_566
O42 S40 C44 F45 -55.3(10) . .
O42 S40 C44 F47 62.7(11) . .
O42 S40 C44 F46 -174.4(10) . .
N11 C12 C13 C14 -0.1(15) . .
N11 C16 C15 C14 -1.1(18) . .
C12 N11 C16 C15 -2.5(16) . .
C12 N11 C10 C1 -41.6(13) . .
C12 C13 C14 C17 172.8(9) . .
C12 C13 C14 C15 -3.5(14) . .
N31 C30 C5 C6 79.0(12) . .
N31 C30 C5 C4 -103.1(10) . .
N31 C32 C33 C34 -1.9(15) . .
C16 N11 C12 C13 3.1(15) . .
C16 N11 C10 C1 141.6(10) . .
C16 C15 C14 C17 -172.3(10) . .
C16 C15 C14 C13 4.1(16) . .
C30 N31 C32 C33 177.4(9) . .
C30 N31 C36 C35 -176.4(9) . .
C30 C5 C6 C1 -177.9(8) . .
C30 C5 C6 C9 -0.5(13) . .
C30 C5 C4 C8 1.7(15) . .
C30 C5 C4 C3 -178.5(9) . .
O43 S40 C44 F45 -176.0(9) . .
O43 S40 C44 F47 -58.0(11) . .
O43 S40 C44 F46 64.9(12) . .
C5 C6 C1 C2 -6.5(12) . .
C5 C6 C1 C10 167.6(8) . .
C2 C1 C10 N11 -82.2(11) . .
C2 C3 C4 C8 178.9(11) . .
C2 C3 C4 C5 -0.8(15) . .
C6 C5 C4 C8 179.6(11) . .
C6 C5 C4 C3 -0.7(14) . .
C6 C1 C10 N11 103.6(10) . .
C32 N31 C30 C5 12.1(14) . .
C32 N31 C36 C35 1.5(14) . .
C32 C33 C34 C35 3.1(14) . .
C32 C33 C34 C37 -176.8(10) . .
C1 C2 C3 C20 174.2(8) . .
C1 C2 C3 C4 -1.5(14) . .
C23 C22 N21 C26 1.4(16) . .
C23 C22 N21 C20 -173.9(10) . .
C35 C34 C37 O38 -179.0(10) . .
C35 C34 C37 O39 0.0(15) . .
C14 C17 O19 Eu1 -179.2(6) . 4_566
C9 C6 C1 C2 176.1(8) . .
C9 C6 C1 C10 -9.8(12) . .
O41 S40 C44 F45 62.9(11) . .
O41 S40 C44 F47 -179.1(11) . .
O41 S40 C44 F46 -56.2(13) . .
C33 C34 C37 O38 0.8(16) . .
C33 C34 C37 O39 179.9(10) . .
C7 C2 C1 C6 -178.2(8) . .
C7 C2 C1 C10 7.7(12) . .
C7 C2 C3 C20 -2.4(13) . .
C7 C2 C3 C4 -178.1(9) . .
C10 N11 C12 C13 -173.5(9) . .
C10 N11 C16 C15 174.2(10) . .
C26 C25 C24 C23 0.9(15) . .
C26 C25 C24 C27 -176.6(9) . .
C22 C23 C24 C25 -1.7(16) . .
C22 C23 C24 C27 175.9(10) . .
C34 C35 C36 N31 -0.2(15) . .
C34 C37 O39 Eu1 132(2) . 1_656
C20 C3 C4 C8 3.4(16) . .
C20 C3 C4 C5 -176.3(9) . .
C36 N31 C30 C5 -169.9(9) . .
C36 N31 C32 C33 -0.5(15) . .
C36 C35 C34 C33 -2.1(14) . .
C36 C35 C34 C37 177.8(9) . .
C25 C26 N21 C22 -2.3(16) . .
C25 C26 N21 C20 172.8(9) . .
C3 C2 C1 C6 5.2(13) . .
C3 C2 C1 C10 -168.9(8) . .
C3 C20 N21 C26 34.8(13) . .
C3 C20 N21 C22 -149.8(10) . .
C4 C5 C6 C1 4.2(13) . .
C4 C5 C6 C9 -178.4(9) . .
O38 C37 O39 Eu1 -49(3) . 1_656
O19 C17 C14 C13 -13.5(14) . .
O19 C17 C14 C15 162.7(9) . .
C24 C23 C22 N21 0.5(17) . .
C24 C27 O29 Eu1 173.3(6) . 3_667
C24 C27 O28 Eu1 -122.2(17) . 2_656
N21 C26 C25 C24 1.1(16) . .
N21 C20 C3 C2 88.6(12) . .
N21 C20 C3 C4 -95.6(11) . .
O29 C27 C24 C23 -169.9(9) . .
O29 C27 C24 C25 7.6(14) . .
O29 C27 O28 Eu1 55(2) . 2_656
O28 C27 C24 C23 7.5(14) . .
O28 C27 C24 C25 -175.0(10) . .
O28 C27 O29 Eu1 -3.7(16) . 3_667
F53A C52A S48A O51A -64(2) . .
F53A C52A S48A O50A 75(2) . .
F53A C52A S48A O49A 178.7(17) . .
F54A C52A S48A O51A 174(2) . .
F54A C52A S48A O50A -47(3) . .
F54A C52A S48A O49A 57(2) . .
F55A C52A S48A O51A 50(3) . .
F55A C52A S48A O50A -171(2) . .
F55A C52A S48A O49A -67(2) . .

loop_
_exptl_oxdiff_crystal_face_indexfrac_h
_exptl_oxdiff_crystal_face_indexfrac_k
_exptl_oxdiff_crystal_face_indexfrac_l
_exptl_oxdiff_crystal_face_x
_exptl_oxdiff_crystal_face_y
_exptl_oxdiff_crystal_face_z
0.9937 16.9986 0.0185 -0.1794 0.6112 -0.8012
12.0022 -2.0181 0.0154 -0.9855 -0.2616 0.0672
-12.0022 2.0181 -0.0154 0.9855 0.2616 -0.0672
-0.9933 -16.9984 -1.0190 0.1887 -0.4839 0.9005
2.0062 -10.0020 -5.0095 -0.0632 0.2366 0.9618
-3.0053 6.0033 6.0045 0.1597 -0.4957 -0.8709
-2.9992 -6.9995 5.9925 0.2333 -0.9754 -0.2598
-1.9947 -16.0046 0.9819 0.2476 -0.6863 0.6575
3.0024 -2.0041 -6.0016 -0.1823 0.6434 0.6830

loop_
_smtbx_masks_void_nr
_smtbx_masks_void_average_x
_smtbx_masks_void_average_y
_smtbx_masks_void_average_z
_smtbx_masks_void_volume
_smtbx_masks_void_count_electrons
_smtbx_masks_void_content
1 0.214 0.705 0.342 17.8 15.2 ?
2 0.214 0.795 0.842 17.8 15.2 ?
3 0.500 0.500 -0.810 433.8 125.3 '12x water'
4 0.500 0.000 -0.498 433.8 125.3 '12x water'
5 0.786 0.205 0.158 17.8 14.6 ?
6 0.786 0.295 0.658 17.8 14.6 ?
